data_7042413
loop_
_publ_author_name
'Han, Yongqiang'
'Yan, Pengfei'
'Sun, Jingwen'
'An, Guanghui'
'Yao, Xu'
'Li, Yuxin'
'Li, Guangming'

_publ_section_title
;
 Luminescence and white-light emitting luminescent sensor of
 tetrafluoroterephthalate-lanthanide metal-organic frameworks.
;
_journal_issue 14
_journal_name_full 'Dalton transactions (Cambridge, England : 2003)'
_journal_page_first 4642
_journal_page_last 4653
_journal_paper_doi 10.1039/c7dt00215g
_journal_volume 46
_journal_year 2017
_chemical_formula_moiety 'C12 H4 F6 Ho O8'
_chemical_formula_sum 'C12 H4 F6 Ho O8'
_chemical_formula_weight 555.08
_space_group_crystal_system monoclinic
_space_group_IT_number 12
_space_group_name_Hall '-C 2y'
_space_group_name_H-M_alt 'C 1 2/m 1'
_symmetry_space_group_name_Hall '-C 2y'
_symmetry_space_group_name_H-M 'C 1 2/m 1'
_atom_sites_solution_hydrogens difmap
_audit_creation_date 2017-03-07
_audit_creation_method
;
Olex2 1.2
(compiled 2017.03.02 svn.r3394 for OlexSys, GUI svn.r5324)
;
_audit_update_record
;
2017-03-08 deposited with the CCDC.
2017-03-09 downloaded from the CCDC.
;
_cell_angle_alpha 90
_cell_angle_beta 124.208(5)
_cell_angle_gamma 90
_cell_formula_units_Z 4
_cell_length_a 13.782(5)
_cell_length_b 11.192(5)
_cell_length_c 11.547(5)
_cell_measurement_reflns_used 1867
_cell_measurement_temperature 293(2)
_cell_measurement_theta_max 29.4364
_cell_measurement_theta_min 3.5680
_cell_volume 1473.0(11)
_computing_data_collection
'CrysAlisPro, Agilent Technologies,Version 1.171.35.21 (release 20-01-2012 CrysAlis171 .NET)(compiled Jan 23 2012,18:06:46)'
_computing_molecular_graphics 'Olex2 (Dolomanov et al., 2009)'
_computing_publication_material '(K. Brandenburg, Diamond 3.1, 2009)'
_computing_structure_refinement 'ShelXL (Sheldrick, 2015)'
_computing_structure_solution 'SHELXS-2016/6 (Sheldrick, 2015)'
_diffrn_ambient_temperature 293(2)
_diffrn_measured_fraction_theta_full 0.997
_diffrn_measured_fraction_theta_max 0.997
_diffrn_measurement_device_type 'multiwire proportional'
_diffrn_measurement_method 'phi and omega scans'
_diffrn_radiation_monochromator graphite
_diffrn_radiation_type MoK\a
_diffrn_radiation_wavelength 0.71069
_diffrn_reflns_av_R_equivalents 0.0514
_diffrn_reflns_av_unetI/netI 0.0542
_diffrn_reflns_Laue_measured_fraction_full 0.997
_diffrn_reflns_Laue_measured_fraction_max 0.997
_diffrn_reflns_limit_h_max 16
_diffrn_reflns_limit_h_min -15
_diffrn_reflns_limit_k_max 13
_diffrn_reflns_limit_k_min -12
_diffrn_reflns_limit_l_max 13
_diffrn_reflns_limit_l_min -13
_diffrn_reflns_number 2683
_diffrn_reflns_point_group_measured_fraction_full 0.997
_diffrn_reflns_point_group_measured_fraction_max 0.997
_diffrn_reflns_theta_full 24.999
_diffrn_reflns_theta_max 24.999
_diffrn_reflns_theta_min 3.575
_exptl_absorpt_coefficient_mu 5.488
_exptl_absorpt_correction_T_max 0.416
_exptl_absorpt_correction_T_min 0.328
_exptl_absorpt_correction_type multi-scan
_exptl_absorpt_process_details
;
CrysAlisPro, Agilent Technologies,
Version 1.171.35.21 (release 20-01-2012 CrysAlis171 .NET)
(compiled Jan 23 2012,18:06:46)
Empirical absorption correction using spherical harmonics,
 implemented in SCALE3 ABSPACK scaling algorithm.
;
_exptl_crystal_colour orange
_exptl_crystal_density_diffrn 2.503
_exptl_crystal_description block
_exptl_crystal_F_000 1044
_exptl_crystal_size_max 0.21
_exptl_crystal_size_mid 0.18
_exptl_crystal_size_min 0.16
_refine_diff_density_max 1.431
_refine_diff_density_min -1.723
_refine_diff_density_rms 0.156
_refine_ls_extinction_method none
_refine_ls_goodness_of_fit_ref 1.022
_refine_ls_hydrogen_treatment constr
_refine_ls_matrix_type full
_refine_ls_number_parameters 134
_refine_ls_number_reflns 1376
_refine_ls_number_restraints 3
_refine_ls_restrained_S_all 1.021
_refine_ls_R_factor_all 0.0306
_refine_ls_R_factor_gt 0.0283
_refine_ls_shift/su_max 0.000
_refine_ls_shift/su_mean 0.000
_refine_ls_structure_factor_coef Fsqd
_refine_ls_weighting_details 'w=1/[\s^2^(Fo^2^)+(0.0309P)^2^] where P=(Fo^2^+2Fc^2^)/3'
_refine_ls_weighting_scheme calc
_refine_ls_wR_factor_gt 0.0642
_refine_ls_wR_factor_ref 0.0656
_reflns_Friedel_coverage 0.000
_reflns_number_gt 1288
_reflns_number_total 1380
_reflns_threshold_expression 'I > 2\s(I)'
_cod_data_source_file c7dt00215g2.cif
_cod_data_source_block 11-ho_sq
_cod_depositor_comments 'Adding full bibliography for 7042409--7042422.cif.'
_cod_database_code 7042413
_shelx_shelxl_version_number 2016/6
_shelx_space_group_comment
;
The symmetry employed for this shelxl refinement is uniquely defined
by the following loop, which should always be used as a source of
symmetry information in preference to the above space-group names.
They are only intended as comments.
;
_olex2_refinement_description
;
1. Fixed Uiso
 At 1.2 times of:
  All O(H,H) groups
2. Restrained distances
 H5B-O5
 0.85 with sigma of 0.02
 H5A-O5
 0.85 with sigma of 0.02
 H5B-H5A
 1.373 with sigma of 0.04
3.a Riding coordinates:
 O5(H5A,H5B)
;
_olex2_submission_special_instructions 'No special instructions were received'

loop_
_space_group_symop_operation_xyz
'x, y, z'
'-x, y, -z'
'x+1/2, y+1/2, z'
'-x+1/2, y+1/2, -z'
'-x, -y, -z'
'x, -y, z'
'-x+1/2, -y+1/2, -z'
'x+1/2, -y+1/2, z'

loop_
_atom_site_label
_atom_site_type_symbol
_atom_site_fract_x
_atom_site_fract_y
_atom_site_fract_z
_atom_site_U_iso_or_equiv
_atom_site_adp_type
_atom_site_occupancy
_atom_site_site_symmetry_order
_atom_site_calc_flag
_atom_site_refinement_flags_posn
_atom_site_refinement_flags_adp
_atom_site_refinement_flags_occupancy
Ho1 Ho 0.65888(2) 0.500000 0.53047(3) 0.01470(13) Uani 1 2 d S T P
F1 F 0.3688(4) 0.7085(3) 0.0990(4) 0.0552(11) Uani 1 1 d . . .
F2 F 0.3561(4) 0.7125(4) -0.1360(4) 0.0557(11) Uani 1 1 d . . .
F3 F 0.3989(3) 0.1196(3) 0.2550(3) 0.0437(9) Uani 1 1 d . . .
O1 O 0.4614(4) 0.500000 0.3519(5) 0.0254(12) Uani 1 2 d S T P
O2 O 0.2684(5) 0.500000 0.2201(5) 0.0385(16) Uani 1 2 d S T P
O3 O 0.3377(4) 0.4020(4) -0.3450(4) 0.0356(10) Uani 1 1 d . . .
O4 O 0.5925(3) 0.3088(3) 0.5290(4) 0.0286(9) Uani 1 1 d . . .
O5 O 0.8292(3) 0.3725(4) 0.6437(4) 0.0341(10) Uani 1 1 d D . .
H5A H 0.813716 0.298262 0.636507 0.041 Uiso 1 1 d DR . .
H5B H 0.868216 0.388132 0.729837 0.041 Uiso 1 1 d DR . .
C1 C 0.3655(6) 0.500000 0.2343(7) 0.0250(17) Uani 1 2 d S T P
C2 C 0.3651(6) 0.500000 0.1029(7) 0.0247(18) Uani 1 2 d S T P
C3 C 0.3637(5) 0.6045(5) 0.0398(5) 0.0289(13) Uani 1 1 d . . .
C4 C 0.3578(5) 0.6048(5) -0.0837(5) 0.0282(13) Uani 1 1 d . . .
C5 C 0.3513(6) 0.500000 -0.1512(7) 0.0236(17) Uani 1 2 d S T P
C6 C 0.3411(6) 0.500000 -0.2895(7) 0.0243(18) Uani 1 2 d S T P
C7 C 0.500000 0.2621(7) 0.500000 0.0255(17) Uani 1 2 d S T P
C8 C 0.500000 0.1257(6) 0.500000 0.0217(16) Uani 1 2 d S T P
C9 C 0.4489(4) 0.0615(5) 0.3782(5) 0.0260(12) Uani 1 1 d . . .

loop_
_atom_site_aniso_label
_atom_site_aniso_U_11
_atom_site_aniso_U_22
_atom_site_aniso_U_33
_atom_site_aniso_U_23
_atom_site_aniso_U_13
_atom_site_aniso_U_12
Ho1 0.0196(2) 0.0120(2) 0.01510(19) 0.000 0.01128(15) 0.000
F1 0.105(3) 0.032(2) 0.040(2) -0.006(2) 0.048(2) 0.006(2)
F2 0.110(3) 0.030(2) 0.042(2) 0.0053(19) 0.051(2) -0.001(2)
F3 0.059(2) 0.025(2) 0.0334(18) 0.0103(17) 0.0179(17) 0.0036(18)
O1 0.024(3) 0.031(3) 0.013(2) 0.000 0.006(2) 0.000
O2 0.029(3) 0.066(5) 0.028(3) 0.000 0.021(3) 0.000
O3 0.066(3) 0.027(2) 0.028(2) -0.008(2) 0.034(2) -0.014(2)
O4 0.026(2) 0.014(2) 0.047(2) 0.0040(19) 0.0217(19) -0.0018(17)
O5 0.029(2) 0.032(2) 0.037(2) 0.007(2) 0.0160(18) 0.005(2)
C1 0.031(4) 0.028(5) 0.017(4) 0.000 0.015(3) 0.000
C2 0.024(4) 0.032(5) 0.018(4) 0.000 0.012(3) 0.000
C3 0.039(3) 0.028(3) 0.023(3) -0.003(3) 0.020(2) 0.005(3)
C4 0.037(3) 0.026(3) 0.025(3) 0.001(3) 0.020(3) 0.000(3)
C5 0.023(4) 0.031(5) 0.017(4) 0.000 0.011(3) 0.000
C6 0.017(4) 0.043(6) 0.010(3) 0.000 0.006(3) 0.000
C7 0.025(4) 0.016(4) 0.031(4) 0.000 0.014(3) 0.000
C8 0.022(4) 0.009(4) 0.037(4) 0.000 0.019(3) 0.000
C9 0.028(3) 0.016(3) 0.035(3) 0.001(3) 0.018(2) 0.004(2)

loop_
_atom_type_symbol
_atom_type_description
_atom_type_scat_dispersion_real
_atom_type_scat_dispersion_imag
_atom_type_scat_source
C C 0.0033 0.0016 'International Tables Vol C Tables 4.2.6.8 and 6.1.1.4'
H H 0.0000 0.0000 'International Tables Vol C Tables 4.2.6.8 and 6.1.1.4'
F F 0.0171 0.0103 'International Tables Vol C Tables 4.2.6.8 and 6.1.1.4'
Ho Ho -0.2175 4.6783 'International Tables Vol C Tables 4.2.6.8 and 6.1.1.4'
O O 0.0106 0.0060 'International Tables Vol C Tables 4.2.6.8 and 6.1.1.4'

loop_
_geom_angle_atom_site_label_1
_geom_angle_atom_site_label_2
_geom_angle_atom_site_label_3
_geom_angle
_geom_angle_site_symmetry_1
_geom_angle_site_symmetry_3
O1 Ho1 O1 72.38(17) . 5_666
O1 Ho1 O2 122.97(16) . 5_666
O1 Ho1 O3 79.08(14) . 2_655
O1 Ho1 O3 79.08(14) . 5_665
O1 Ho1 O4 74.46(10) . 6_565
O1 Ho1 O4 74.46(10) . .
O1 Ho1 O5 141.53(10) . 6_565
O1 Ho1 O5 141.53(11) . .
O1 Ho1 C1 97.82(19) . 5_666
O1 Ho1 C1 25.44(17) 5_666 5_666
O1 Ho1 C6 149.09(17) 5_666 5_665
O1 Ho1 C6 76.72(18) . 5_665
O2 Ho1 O1 50.59(15) 5_666 5_666
O2 Ho1 C1 25.15(18) 5_666 5_666
O2 Ho1 C6 160.31(19) 5_666 5_665
O3 Ho1 O1 140.70(12) 2_655 5_666
O3 Ho1 O1 140.70(12) 5_665 5_666
O3 Ho1 O2 146.59(12) 5_665 5_666
O3 Ho1 O2 146.59(12) 2_655 5_666
O3 Ho1 O3 53.63(19) 2_655 5_665
O3 Ho1 C1 152.85(10) 5_665 5_666
O3 Ho1 C1 152.85(10) 2_655 5_666
O3 Ho1 C6 26.83(10) 5_665 5_665
O3 Ho1 C6 26.83(10) 2_655 5_665
O4 Ho1 O1 69.46(9) . 5_666
O4 Ho1 O1 69.46(9) 6_565 5_666
O4 Ho1 O2 84.74(10) 6_565 5_666
O4 Ho1 O2 84.74(10) . 5_666
O4 Ho1 O3 77.33(13) . 2_655
O4 Ho1 O3 127.70(13) 6_565 2_655
O4 Ho1 O3 77.33(13) 6_565 5_665
O4 Ho1 O3 127.70(13) . 5_665
O4 Ho1 O4 134.12(16) 6_565 .
O4 Ho1 O5 144.01(14) . 6_565
O4 Ho1 O5 144.01(14) 6_565 .
O4 Ho1 O5 73.62(13) . .
O4 Ho1 O5 73.62(13) 6_565 6_565
O4 Ho1 C1 75.88(10) . 5_666
O4 Ho1 C1 75.88(10) 6_565 5_666
O4 Ho1 C6 102.35(10) 6_565 5_665
O4 Ho1 C6 102.35(10) . 5_665
O5 Ho1 O1 114.72(11) . 5_666
O5 Ho1 O1 114.72(11) 6_565 5_666
O5 Ho1 O2 74.54(12) . 5_666
O5 Ho1 O2 74.54(12) 6_565 5_666
O5 Ho1 O3 73.46(13) 6_565 5_665
O5 Ho1 O3 104.47(14) . 5_665
O5 Ho1 O3 104.46(14) 6_565 2_655
O5 Ho1 O3 73.46(13) . 2_655
O5 Ho1 O5 72.66(19) . 6_565
O5 Ho1 C1 94.69(14) 6_565 5_666
O5 Ho1 C1 94.69(14) . 5_666
O5 Ho1 C6 89.71(14) 6_565 5_665
O5 Ho1 C6 89.71(14) . 5_665
C6 Ho1 C1 174.53(19) 5_665 5_666
Ho1 O1 Ho1 107.62(17) . 5_666
C1 O1 Ho1 163.9(5) . .
C1 O1 Ho1 88.5(4) . 5_666
C1 O2 Ho1 98.3(4) . 5_666
C6 O3 Ho1 92.4(3) . 5_665
C7 O4 Ho1 137.2(4) . .
Ho1 O5 H5A 114.3 . .
Ho1 O5 H5B 107.4 . .
H5A O5 H5B 106.1 . .
O1 C1 Ho1 66.1(4) . 5_666
O1 C1 C2 119.6(6) . .
O2 C1 Ho1 56.5(3) . 5_666
O2 C1 O1 122.6(6) . .
O2 C1 C2 117.8(6) . .
C2 C1 Ho1 174.3(5) . 5_666
C3 C2 C1 121.5(3) 6_565 .
C3 C2 C1 121.5(3) . .
C3 C2 C3 116.9(6) . 6_565
F1 C3 C2 119.5(4) . .
F1 C3 C4 118.9(5) . .
C2 C3 C4 121.7(5) . .
F2 C4 C3 116.2(5) . .
F2 C4 C5 121.9(4) . .
C3 C4 C5 121.8(5) . .
C4 C5 C4 116.0(6) 6_565 .
C4 C5 C6 122.0(3) . .
C4 C5 C6 122.0(3) 6_565 .
O3 C6 Ho1 60.8(3) . 5_665
O3 C6 Ho1 60.8(3) 6_565 5_665
O3 C6 O3 121.4(6) 6_565 .
O3 C6 C5 119.3(3) 6_565 .
O3 C6 C5 119.3(3) . .
C5 C6 Ho1 175.6(5) . 5_665
O4 C7 O4 129.9(7) . 2_656
O4 C7 C8 115.0(4) . .
O4 C7 C8 115.0(4) 2_656 .
C9 C8 C7 121.7(3) . .
C9 C8 C7 121.7(3) 2_656 .
C9 C8 C9 116.7(7) . 2_656
F3 C9 C8 119.5(5) . .
F3 C9 C9 118.8(3) . 6
C8 C9 C9 121.7(3) . 6

loop_
_geom_bond_atom_site_label_1
_geom_bond_atom_site_label_2
_geom_bond_distance
_geom_bond_site_symmetry_2
Ho1 O1 2.313(5) .
Ho1 O1 2.669(5) 5_666
Ho1 O2 2.460(5) 5_666
Ho1 O3 2.430(3) 2_655
Ho1 O3 2.430(3) 5_665
Ho1 O4 2.323(4) 6_565
Ho1 O4 2.323(4) .
Ho1 O5 2.409(4) 6_565
Ho1 O5 2.409(4) .
Ho1 C1 2.918(7) 5_666
Ho1 C6 2.782(7) 5_665
F1 C3 1.331(6) .
F2 C4 1.342(7) .
F3 C9 1.349(6) .
O1 C1 1.254(8) .
O2 C1 1.254(8) .
O3 C6 1.257(5) .
O4 C7 1.237(5) .
O5 H5A 0.8499 .
O5 H5B 0.8416 .
C1 C2 1.515(9) .
C2 C3 1.373(6) .
C2 C3 1.373(6) 6_565
C3 C4 1.382(7) .
C4 C5 1.383(6) .
C5 C6 1.522(9) .
C7 C8 1.526(10) .
C8 C9 1.370(6) .
C8 C9 1.370(6) 2_656
C9 C9 1.377(11) 6
